data_7707083
loop_
_publ_author_name
'Akopov, Georgiy'
'Mark, Justin'
'Viswanathan, Gayatri'
'Lee, Shannon J.'
'McBride, Brennan C.'
'Won, Juyeon'
'Perras, Fr\'ed\'eric A'
'Paterson, Alexander L.'
'Yuan, Bing'
'Sen, Sabyasachi'
'Adeyemi, Adedoyin N.'
'Zhang, Feng'
'Wang, Cai-Zhuang'
'Ho, Kai-Ming'
'Miller, Gordon J.'
'Kovnir, Kirill'

_publ_section_title
;
 Third time's the charm: intricate non-centrosymmetric polymorphism in
 <i>Ln</i>SiP<sub>3</sub> (<i>Ln</i> = La and Ce) induced by distortions
 of phosphorus square layers.
;
_journal_issue 19
_journal_name_full 'Dalton transactions (Cambridge, England : 2003)'
_journal_page_first 6463
_journal_page_last 6476
_journal_paper_doi 10.1039/d1dt00845e
_journal_volume 50
_journal_year 2021
_chemical_formula_sum 'La P3 Si'
_chemical_formula_weight 259.91
_space_group_crystal_system monoclinic
_space_group_IT_number 14
_space_group_name_Hall '-P 2ybc'
_space_group_name_H-M_alt 'P 1 21/c 1'
_audit_creation_method SHELXL-2014/7
_audit_update_record
;
2021-03-28 deposited with the CCDC.	2021-04-09 downloaded from the CCDC.
;
_cell_angle_alpha 90
_cell_angle_beta 93.671(2)
_cell_angle_gamma 90
_cell_formula_units_Z 4
_cell_length_a 4.3162(2)
_cell_length_b 12.8090(7)
_cell_length_c 7.8719(5)
_cell_measurement_reflns_used 13620
_cell_measurement_temperature 293(2)
_cell_measurement_theta_max 27.48
_cell_measurement_theta_min 4.11
_cell_volume 434.31(4)
_computing_structure_refinement 'SHELXL-2014/7 (Sheldrick, 2014)'
_diffrn_ambient_temperature 293(2)
_diffrn_measured_fraction_theta_full 0.997
_diffrn_measured_fraction_theta_max 0.996
_diffrn_measurement_device_type 'Bruker Venture area-detector'
_diffrn_measurement_method 'profile data from \w scans'
_diffrn_radiation_type MoK\a
_diffrn_radiation_wavelength 0.71073
_diffrn_reflns_av_R_equivalents 0.0625
_diffrn_reflns_av_unetI/netI 0.0204
_diffrn_reflns_Laue_measured_fraction_full 0.997
_diffrn_reflns_Laue_measured_fraction_max 0.996
_diffrn_reflns_limit_h_max 5
_diffrn_reflns_limit_h_min -5
_diffrn_reflns_limit_k_max 16
_diffrn_reflns_limit_k_min -16
_diffrn_reflns_limit_l_max 10
_diffrn_reflns_limit_l_min -10
_diffrn_reflns_number 13620
_diffrn_reflns_point_group_measured_fraction_full 0.997
_diffrn_reflns_point_group_measured_fraction_max 0.996
_diffrn_reflns_theta_full 25.242
_diffrn_reflns_theta_max 27.484
_diffrn_reflns_theta_min 4.105
_diffrn_source 'fine-focus sealed tube'
_exptl_absorpt_coefficient_mu 10.997
_exptl_absorpt_correction_T_max 0.75
_exptl_absorpt_correction_T_min 0.53
_exptl_absorpt_correction_type multi-scan
_exptl_absorpt_process_details SADABS
_exptl_crystal_colour silver
_exptl_crystal_density_diffrn 3.975
_exptl_crystal_description plate
_exptl_crystal_F_000 464
_exptl_crystal_size_max 0.176
_exptl_crystal_size_mid 0.107
_exptl_crystal_size_min 0.075
_refine_diff_density_max 1.157
_refine_diff_density_min -0.929
_refine_diff_density_rms 0.189
_refine_ls_extinction_method none
_refine_ls_goodness_of_fit_ref 1.101
_refine_ls_hydrogen_treatment undef
_refine_ls_matrix_type full
_refine_ls_number_parameters 46
_refine_ls_number_reflns 997
_refine_ls_number_restraints 0
_refine_ls_restrained_S_all 1.101
_refine_ls_R_factor_all 0.0191
_refine_ls_R_factor_gt 0.0157
_refine_ls_shift/su_max 0.000
_refine_ls_shift/su_mean 0.000
_refine_ls_structure_factor_coef Fsqd
_refine_ls_weighting_details 'w=1/[\s^2^(Fo^2^)+(0.0215P)^2^] where P=(Fo^2^+2Fc^2^)/3'
_refine_ls_weighting_scheme calc
_refine_ls_wR_factor_gt 0.0384
_refine_ls_wR_factor_ref 0.0389
_reflns_Friedel_coverage 0.000
_reflns_number_gt 921
_reflns_number_total 997
_reflns_threshold_expression 'I > 2\s(I)'
_cod_data_source_file d1dt00845e2.cif
_cod_data_source_block LaSiP3_P21c
_cod_depositor_comments 'Adding full bibliography for 7707082--7707086.cif.'
_cod_original_sg_symbol_H-M 'P 21/c'
_cod_database_code 7707083
_shelx_shelxl_version_number 2014/7
_shelx_space_group_comment
;
The symmetry employed for this shelxl refinement is uniquely defined
by the following loop, which should always be used as a source of
symmetry information in preference to the above space-group names.
They are only intended as comments.
;
_shelx_estimated_absorpt_t_min 0.248
_shelx_estimated_absorpt_t_max 0.493

loop_
_space_group_symop_operation_xyz
'x, y, z'
'-x, y+1/2, -z+1/2'
'-x, -y, -z'
'x, -y-1/2, z-1/2'

loop_
_atom_site_label
_atom_site_type_symbol
_atom_site_fract_x
_atom_site_fract_y
_atom_site_fract_z
_atom_site_U_iso_or_equiv
_atom_site_adp_type
_atom_site_occupancy
_atom_site_site_symmetry_order
_atom_site_calc_flag
_atom_site_refinement_flags_posn
_atom_site_refinement_flags_adp
_atom_site_refinement_flags_occupancy
_atom_site_disorder_assembly
_atom_site_disorder_group
La1 La 0.32481(3) 0.18827(2) 0.95875(2) 0.00861(7) Uani 1 1 d . . . . .
P1 P -0.18274(17) 0.21040(6) 1.24123(11) 0.00934(16) Uani 1 1 d . . . . .
P2 P 0.34223(17) 0.44057(6) 1.04608(11) 0.00957(15) Uani 1 1 d . . . . .
P3 P -0.17302(16) 0.02553(6) 0.89835(10) 0.00974(16) Uani 1 1 d . . . . .
Si1 Si 0.02896(17) -0.05403(6) 0.68052(11) 0.00875(16) Uani 1 1 d . . . . .

loop_
_atom_site_aniso_label
_atom_site_aniso_U_11
_atom_site_aniso_U_22
_atom_site_aniso_U_33
_atom_site_aniso_U_23
_atom_site_aniso_U_13
_atom_site_aniso_U_12
La1 0.00593(10) 0.01034(10) 0.00945(11) 0.00119(6) -0.00038(7) 0.00002(5)
P1 0.0070(3) 0.0103(3) 0.0104(4) -0.0010(3) -0.0010(3) 0.0014(3)
P2 0.0066(3) 0.0115(3) 0.0106(4) -0.0005(3) 0.0002(3) 0.0001(3)
P3 0.0088(3) 0.0114(3) 0.0091(4) -0.0001(3) 0.0015(3) 0.0023(3)
Si1 0.0075(3) 0.0105(3) 0.0083(4) 0.0003(3) 0.0009(3) 0.0008(3)

loop_
_atom_type_symbol
_atom_type_description
_atom_type_scat_dispersion_real
_atom_type_scat_dispersion_imag
_atom_type_scat_source
Si Si 0.0817 0.0704 'International Tables Vol C Tables 4.2.6.8 and 6.1.1.4'
P P 0.1023 0.0942 'International Tables Vol C Tables 4.2.6.8 and 6.1.1.4'
La La -0.2871 2.4523 'International Tables Vol C Tables 4.2.6.8 and 6.1.1.4'

loop_
_geom_angle_atom_site_label_1
_geom_angle_atom_site_label_2
_geom_angle_atom_site_label_3
_geom_angle
_geom_angle_site_symmetry_1
_geom_angle_site_symmetry_3
_geom_angle_publ_flag
P1 La1 P1 147.670(12) 4_565 1_655 ?
P1 La1 P3 73.77(2) 4_565 . ?
P1 La1 P3 130.51(2) 1_655 . ?
P1 La1 P3 115.76(2) 4_565 3_557 ?
P1 La1 P3 88.29(2) 1_655 3_557 ?
P3 La1 P3 42.93(3) . 3_557 ?
P1 La1 P3 134.89(2) 4_565 1_655 ?
P1 La1 P3 72.77(2) 1_655 1_655 ?
P3 La1 P3 90.53(2) . 1_655 ?
P3 La1 P3 67.49(3) 3_557 1_655 ?
P1 La1 P1 90.29(2) 4_565 4_665 ?
P1 La1 P1 83.749(19) 1_655 4_665 ?
P3 La1 P1 135.31(2) . 4_665 ?
P3 La1 P1 138.73(2) 3_557 4_665 ?
P3 La1 P1 71.48(2) 1_655 4_665 ?
P1 La1 P1 81.482(19) 4_565 . ?
P1 La1 P1 87.76(2) 1_655 . ?
P3 La1 P1 70.18(2) . . ?
P3 La1 P1 69.74(2) 3_557 . ?
P3 La1 P1 133.10(2) 1_655 . ?
P1 La1 P1 149.607(10) 4_665 . ?
P1 La1 P2 72.58(2) 4_565 . ?
P1 La1 P2 75.34(2) 1_655 . ?
P3 La1 P2 135.80(2) . . ?
P3 La1 P2 143.58(2) 3_557 . ?
P3 La1 P2 133.661(19) 1_655 . ?
P1 La1 P2 72.42(2) 4_665 . ?
P1 La1 P2 77.20(2) . . ?
Si1 P1 La1 92.19(3) 3_557 4_566 ?
Si1 P1 La1 108.13(4) 3_557 1_455 ?
La1 P1 La1 158.02(3) 4_566 1_455 ?
Si1 P1 La1 115.77(4) 3_557 4_466 ?
La1 P1 La1 90.29(2) 4_566 4_466 ?
La1 P1 La1 88.31(2) 1_455 4_466 ?
Si1 P1 La1 84.64(3) 3_557 . ?
La1 P1 La1 85.87(2) 4_566 . ?
La1 P1 La1 87.76(2) 1_455 . ?
La1 P1 La1 159.40(3) 4_466 . ?
P2 P2 Si1 96.30(5) 3_667 4_566 ?
P2 P2 Si1 97.91(5) 3_667 2_556 ?
Si1 P2 Si1 86.40(4) 4_566 2_556 ?
P2 P2 La1 127.99(5) 3_667 . ?
Si1 P2 La1 135.29(4) 4_566 . ?
Si1 P2 La1 82.18(3) 2_556 . ?
P3 P3 Si1 98.19(5) 3_557 . ?
P3 P3 La1 69.45(4) 3_557 . ?
Si1 P3 La1 97.37(3) . . ?
P3 P3 La1 67.62(4) 3_557 3_557 ?
Si1 P3 La1 88.68(3) . 3_557 ?
La1 P3 La1 137.07(3) . 3_557 ?
P3 P3 La1 122.61(5) 3_557 1_455 ?
Si1 P3 La1 138.43(4) . 1_455 ?
La1 P3 La1 90.53(2) . 1_455 ?
La1 P3 La1 112.51(2) 3_557 1_455 ?
P1 Si1 P3 109.27(5) 3_557 . ?
P1 Si1 P2 122.28(5) 3_557 4_565 ?
P3 Si1 P2 109.77(4) . 4_565 ?
P1 Si1 P2 111.80(4) 3_557 2_546 ?
P3 Si1 P2 108.74(4) . 2_546 ?
P2 Si1 P2 93.60(4) 4_565 2_546 ?

loop_
_geom_bond_atom_site_label_1
_geom_bond_atom_site_label_2
_geom_bond_distance
_geom_bond_site_symmetry_2
_geom_bond_publ_flag
La1 P1 2.9892(8) 4_565 ?
La1 P1 2.9895(8) 1_655 ?
La1 P3 3.0096(8) . ?
La1 P3 3.0477(8) 3_557 ?
La1 P3 3.0662(8) 1_655 ?
La1 P1 3.0985(8) 4_665 ?
La1 P1 3.2323(9) . ?
La1 P2 3.3038(8) . ?
P1 Si1 2.1863(11) 3_557 ?
P1 La1 2.9892(8) 4_566 ?
P1 La1 2.9895(8) 1_455 ?
P1 La1 3.0985(8) 4_466 ?
P2 P2 2.1968(15) 3_667 ?
P2 Si1 2.2898(11) 4_566 ?
P2 Si1 2.3211(10) 2_556 ?
P3 P3 2.2167(15) 3_557 ?
P3 Si1 2.2204(11) . ?
P3 La1 3.0478(8) 3_557 ?
P3 La1 3.0662(8) 1_455 ?
Si1 P1 2.1863(11) 3_557 ?
Si1 P2 2.2899(11) 4_565 ?
Si1 P2 2.3211(10) 2_546 ?
